data_1549812
loop_
_publ_author_name
'Tao, Xin'
'Daniliuc, Constantin G.'
'Knitsch, Robert'
'Hansen, Michael Ryan'
'Eckert, Hellmut'
'L\"ubbesmeyer, Maximilian'
'Studer, Armido'
'Kehr, Gerald'
'Erker, Gerhard'

_publ_section_title
;
 The special role of B(C<sub>6</sub>F<sub>5</sub>)<sub>3</sub> in the
 single electron reduction of quinones by radicals.
;
_journal_issue 41
_journal_name_full 'Chemical science'
_journal_page_first 8011
_journal_page_last 8018
_journal_paper_doi 10.1039/c8sc03005g
_journal_volume 9
_journal_year 2018
_chemical_formula_sum 'C68 H36 B2 F30 Fe O2'
_chemical_formula_weight 1532.44
_space_group_IT_number 2
_space_group_name_Hall '-P 1'
_space_group_name_H-M_alt 'P -1'
_symmetry_cell_setting triclinic
_symmetry_space_group_name_Hall '-P 1'
_symmetry_space_group_name_H-M 'P -1'
_atom_sites_solution_hydrogens geom
_atom_sites_solution_primary direct
_atom_sites_solution_secondary difmap
_audit_creation_method SHELXL-97
_audit_update_record
;
2018-02-08 deposited with the CCDC.
2018-08-20 downloaded from the CCDC.
;
_cell_angle_alpha 91.771(1)
_cell_angle_beta 97.044(1)
_cell_angle_gamma 102.641(1)
_cell_formula_units_Z 2
_cell_length_a 13.3457(3)
_cell_length_b 14.5750(3)
_cell_length_c 17.8933(4)
_cell_measurement_reflns_used 11984
_cell_measurement_temperature 173(2)
_cell_measurement_theta_max 28.28
_cell_measurement_theta_min 3.70
_cell_volume 3364.49(13)
_computing_cell_refinement 'Collect (Nonius B.V., 1998)'
_computing_data_collection 'Collect (Nonius B.V., 1998)'
_computing_data_reduction 'Denzo-SMN (Otwinowski & Minor, 1997)'
_computing_molecular_graphics 'XP-SHELXL-2013 (Sheldrick, 2013)'
_computing_publication_material 'SHELXL-2013 (Sheldrick, 2013)'
_computing_structure_refinement 'SHELXL-2013 (Sheldrick, 2013)'
_computing_structure_solution 'SHELXL-2013 (Sheldrick, 2013)'
_diffrn_ambient_temperature 173(2)
_diffrn_measured_fraction_theta_full 0.986
_diffrn_measured_fraction_theta_max 0.986
_diffrn_measurement_device_type 'Nonius KappaCCD APEXII'
_diffrn_measurement_method '\w and \f scans'
_diffrn_radiation_monochromator 'Montel mirror'
_diffrn_radiation_source 'rotating anode Nonius FR591'
_diffrn_radiation_type MoK\a
_diffrn_radiation_wavelength 0.71073
_diffrn_reflns_av_R_equivalents 0.048
_diffrn_reflns_av_sigmaI/netI 0.0406
_diffrn_reflns_limit_h_max 15
_diffrn_reflns_limit_h_min -13
_diffrn_reflns_limit_k_max 17
_diffrn_reflns_limit_k_min -17
_diffrn_reflns_limit_l_max 19
_diffrn_reflns_limit_l_min -21
_diffrn_reflns_number 35096
_diffrn_reflns_theta_full 25.00
_diffrn_reflns_theta_max 25.00
_diffrn_reflns_theta_min 3.71
_exptl_absorpt_coefficient_mu 0.352
_exptl_absorpt_correction_T_max 0.9895
_exptl_absorpt_correction_T_min 0.9623
_exptl_absorpt_correction_type multi-scan
_exptl_absorpt_process_details 'Denzo (Otwinowski, Borek, Majewski & Minor, 2003)'
_exptl_crystal_colour green-orange
_exptl_crystal_density_diffrn 1.513
_exptl_crystal_density_method 'not measured'
_exptl_crystal_description plate
_exptl_crystal_F_000 1532
_exptl_crystal_size_max 0.11
_exptl_crystal_size_mid 0.10
_exptl_crystal_size_min 0.03
_refine_diff_density_max 0.252
_refine_diff_density_min -0.333
_refine_diff_density_rms 0.054
_refine_ls_extinction_method none
_refine_ls_goodness_of_fit_ref 1.022
_refine_ls_hydrogen_treatment constr
_refine_ls_matrix_type full
_refine_ls_number_parameters 938
_refine_ls_number_reflns 11683
_refine_ls_number_restraints 0
_refine_ls_restrained_S_all 1.022
_refine_ls_R_factor_all 0.0657
_refine_ls_R_factor_gt 0.0509
_refine_ls_shift/su_max 0.000
_refine_ls_shift/su_mean 0.000
_refine_ls_structure_factor_coef Fsqd
_refine_ls_weighting_details 'calc w=1/[\s^2^(Fo^2^)+(0.0266P)^2^+5.1589P] where P=(Fo^2^+2Fc^2^)/3'
_refine_ls_weighting_scheme calc
_refine_ls_wR_factor_gt 0.1064
_refine_ls_wR_factor_ref 0.1135
_reflns_number_gt 9407
_reflns_number_total 11683
_reflns_threshold_expression >2sigma(I)
_cod_data_source_file c8sc03005g2.cif
_cod_data_source_block erk8969
_cod_depositor_comments 'Adding full bibliography for 1549806--1549816.cif.'
_cod_original_sg_symbol_H-M P-1
_cod_database_code 1549812

loop_
_symmetry_equiv_pos_as_xyz
'x, y, z'
'-x, -y, -z'

loop_
_atom_site_label
_atom_site_type_symbol
_atom_site_fract_x
_atom_site_fract_y
_atom_site_fract_z
_atom_site_U_iso_or_equiv
_atom_site_adp_type
_atom_site_occupancy
_atom_site_symmetry_multiplicity
_atom_site_calc_flag
_atom_site_refinement_flags
Fe1 Fe 0.40702(3) 0.37409(3) 0.25073(2) 0.02927(11) Uani 1 1 d .
C1 C 0.4257(3) 0.4922(2) 0.32467(17) 0.0379(7) Uani 1 1 d .
C2 C 0.5084(3) 0.4464(2) 0.34281(17) 0.0389(7) Uani 1 1 d .
C3 C 0.5625(2) 0.4466(2) 0.27909(17) 0.0372(7) Uani 1 1 d .
C4 C 0.5127(2) 0.4923(2) 0.22092(17) 0.0330(6) Uani 1 1 d .
C5 C 0.4285(2) 0.5210(2) 0.24934(17) 0.0353(7) Uani 1 1 d .
C6 C 0.3507(3) 0.5114(3) 0.3765(2) 0.0524(9) Uani 1 1 d .
H6A H 0.3447 0.4648 0.4150 0.079 Uiso 1 1 calc R
H6B H 0.2827 0.5072 0.3472 0.079 Uiso 1 1 calc R
H6C H 0.3761 0.5747 0.4010 0.079 Uiso 1 1 calc R
C7 C 0.5394(3) 0.4097(3) 0.41780(19) 0.0592(10) Uani 1 1 d .
H7A H 0.5915 0.4589 0.4483 0.089 Uiso 1 1 calc R
H7B H 0.5685 0.3546 0.4098 0.089 Uiso 1 1 calc R
H7C H 0.4785 0.3918 0.4441 0.089 Uiso 1 1 calc R
C8 C 0.6585(3) 0.4092(3) 0.2741(2) 0.0523(9) Uani 1 1 d .
H8A H 0.6607 0.3895 0.2216 0.078 Uiso 1 1 calc R
H8B H 0.6570 0.3551 0.3055 0.078 Uiso 1 1 calc R
H8C H 0.7200 0.4587 0.2921 0.078 Uiso 1 1 calc R
C9 C 0.5451(3) 0.5107(2) 0.14454(18) 0.0435(8) Uani 1 1 d .
H9A H 0.4842 0.5126 0.1084 0.065 Uiso 1 1 calc R
H9B H 0.5770 0.4603 0.1282 0.065 Uiso 1 1 calc R
H9C H 0.5953 0.5712 0.1470 0.065 Uiso 1 1 calc R
C10 C 0.3587(3) 0.5761(2) 0.2098(2) 0.0451(8) Uani 1 1 d .
H10A H 0.3906 0.6435 0.2179 0.068 Uiso 1 1 calc R
H10B H 0.2921 0.5628 0.2298 0.068 Uiso 1 1 calc R
H10C H 0.3473 0.5583 0.1556 0.068 Uiso 1 1 calc R
C11 C 0.2528(2) 0.3019(2) 0.21608(17) 0.0346(7) Uani 1 1 d .
C12 C 0.2958(2) 0.25717(19) 0.27784(17) 0.0346(7) Uani 1 1 d .
C13 C 0.3842(2) 0.2279(2) 0.25614(18) 0.0354(7) Uani 1 1 d .
C14 C 0.3945(2) 0.2537(2) 0.18096(17) 0.0365(7) Uani 1 1 d .
C15 C 0.3131(2) 0.3003(2) 0.15615(16) 0.0349(7) Uani 1 1 d .
C16 C 0.1565(3) 0.3405(3) 0.2137(2) 0.0500(9) Uani 1 1 d .
H16A H 0.1648 0.3973 0.1850 0.075 Uiso 1 1 calc R
H16B H 0.1454 0.3562 0.2653 0.075 Uiso 1 1 calc R
H16C H 0.0967 0.2930 0.1893 0.075 Uiso 1 1 calc R
C17 C 0.2534(3) 0.2423(2) 0.35153(19) 0.0482(8) Uani 1 1 d .
H17A H 0.2258 0.2966 0.3653 0.072 Uiso 1 1 calc R
H17B H 0.3089 0.2356 0.3908 0.072 Uiso 1 1 calc R
H17C H 0.1979 0.1851 0.3465 0.072 Uiso 1 1 calc R
C18 C 0.4531(3) 0.1761(2) 0.3020(2) 0.0493(8) Uani 1 1 d .
H18A H 0.4378 0.1101 0.2827 0.074 Uiso 1 1 calc R
H18B H 0.4409 0.1790 0.3548 0.074 Uiso 1 1 calc R
H18C H 0.5257 0.2052 0.2984 0.074 Uiso 1 1 calc R
C19 C 0.4750(3) 0.2337(2) 0.1355(2) 0.0507(9) Uani 1 1 d .
H19A H 0.5414 0.2425 0.1680 0.076 Uiso 1 1 calc R
H19B H 0.4823 0.2769 0.0946 0.076 Uiso 1 1 calc R
H19C H 0.4541 0.1686 0.1141 0.076 Uiso 1 1 calc R
C20 C 0.2925(3) 0.3368(2) 0.07947(18) 0.0496(9) Uani 1 1 d .
H20A H 0.2440 0.2875 0.0464 0.074 Uiso 1 1 calc R
H20B H 0.3576 0.3547 0.0580 0.074 Uiso 1 1 calc R
H20C H 0.2623 0.3919 0.0840 0.074 Uiso 1 1 calc R
B1 B -0.3451(3) 0.8892(2) 0.20003(18) 0.0294(7) Uani 1 1 d .
O1 O -0.26307(14) 0.83459(13) 0.18744(10) 0.0297(4) Uani 1 1 d .
B2 B -0.0139(2) 0.7120(2) 0.24482(18) 0.0281(7) Uani 1 1 d .
O2 O -0.09311(14) 0.76593(13) 0.21293(10) 0.0296(4) Uani 1 1 d .
C41 C -0.2022(2) 0.84118(18) 0.13655(15) 0.0265(6) Uani 1 1 d .
C42 C -0.2055(2) 0.87919(19) 0.06205(16) 0.0297(6) Uani 1 1 d .
C43 C -0.2750(2) 0.9176(2) 0.01594(16) 0.0344(7) Uani 1 1 d .
H43 H -0.3375 0.9261 0.0325 0.041 Uiso 1 1 calc R
C44 C -0.2511(2) 0.9435(2) -0.05584(17) 0.0383(7) Uani 1 1 d .
H44 H -0.2986 0.9698 -0.0875 0.046 Uiso 1 1 calc R
C45 C -0.1613(3) 0.9323(2) -0.08236(17) 0.0391(7) Uani 1 1 d .
H45 H -0.1478 0.9515 -0.1311 0.047 Uiso 1 1 calc R
C46 C -0.0894(2) 0.8923(2) -0.03686(16) 0.0330(7) Uani 1 1 d .
C47 C 0.0056(2) 0.8748(2) -0.05531(17) 0.0388(7) Uani 1 1 d .
H47 H 0.0273 0.8919 -0.1026 0.047 Uiso 1 1 calc R
C48 C 0.0663(2) 0.8337(2) -0.00572(18) 0.0385(7) Uani 1 1 d .
H48 H 0.1299 0.8239 -0.0193 0.046 Uiso 1 1 calc R
C49 C 0.0375(2) 0.8051(2) 0.06524(17) 0.0329(6) Uani 1 1 d .
H49 H 0.0806 0.7758 0.0983 0.039 Uiso 1 1 calc R
C50 C -0.0538(2) 0.82082(18) 0.08511(15) 0.0283(6) Uani 1 1 d .
C51 C -0.1145(2) 0.86607(19) 0.03428(15) 0.0286(6) Uani 1 1 d .
C52 C -0.1101(2) 0.80312(18) 0.15034(15) 0.0270(6) Uani 1 1 d .
C61 C -0.3670(2) 0.8678(2) 0.28689(15) 0.0292(6) Uani 1 1 d .
F62 F -0.37440(15) 0.70543(12) 0.26340(10) 0.0463(5) Uani 1 1 d .
C62 C -0.3784(2) 0.7774(2) 0.31156(17) 0.0357(7) Uani 1 1 d .
F63 F -0.40679(18) 0.66430(14) 0.40376(12) 0.0639(6) Uani 1 1 d .
C63 C -0.3972(3) 0.7534(2) 0.38346(18) 0.0437(8) Uani 1 1 d .
F64 F -0.42874(19) 0.79969(18) 0.50402(11) 0.0710(7) Uani 1 1 d .
C64 C -0.4073(3) 0.8222(3) 0.43440(18) 0.0477(9) Uani 1 1 d .
F65 F -0.40824(19) 0.97995(16) 0.46283(11) 0.0658(6) Uani 1 1 d .
C65 C -0.3977(3) 0.9130(3) 0.41344(17) 0.0452(8) Uani 1 1 d .
F66 F -0.37121(16) 1.02495(12) 0.32487(10) 0.0480(5) Uani 1 1 d .
C66 C -0.3782(2) 0.9338(2) 0.34157(17) 0.0363(7) Uani 1 1 d .
C71 C -0.4552(2) 0.84364(19) 0.14611(15) 0.0289(6) Uani 1 1 d .
F72 F -0.39575(13) 0.72762(11) 0.07745(9) 0.0357(4) Uani 1 1 d .
C72 C -0.4741(2) 0.76643(19) 0.09474(15) 0.0295(6) Uani 1 1 d .
F73 F -0.58288(14) 0.64685(12) 0.01081(9) 0.0417(4) Uani 1 1 d .
C73 C -0.5704(2) 0.72279(19) 0.05876(15) 0.0311(6) Uani 1 1 d .
F74 F -0.75043(13) 0.71350(13) 0.03886(10) 0.0419(4) Uani 1 1 d .
C74 C -0.6565(2) 0.7555(2) 0.07266(16) 0.0333(7) Uani 1 1 d .
F75 F -0.72485(13) 0.86526(12) 0.13789(10) 0.0420(4) Uani 1 1 d .
C75 C -0.6425(2) 0.8316(2) 0.12307(16) 0.0323(6) Uani 1 1 d .
F76 F -0.53682(13) 0.94872(12) 0.20641(10) 0.0391(4) Uani 1 1 d .
C76 C -0.5448(2) 0.8738(2) 0.15752(16) 0.0317(6) Uani 1 1 d .
C81 C -0.2911(2) 1.0008(2) 0.19168(16) 0.0318(6) Uani 1 1 d .
F82 F -0.41757(13) 1.03764(12) 0.09882(10) 0.0399(4) Uani 1 1 d .
C82 C -0.3267(2) 1.0643(2) 0.14558(16) 0.0336(7) Uani 1 1 d .
F83 F -0.31265(15) 1.21364(13) 0.09429(11) 0.0501(5) Uani 1 1 d .
C83 C -0.2737(3) 1.1565(2) 0.14196(17) 0.0378(7) Uani 1 1 d .
F84 F -0.12770(17) 1.27848(14) 0.18213(13) 0.0641(6) Uani 1 1 d .
C84 C -0.1804(3) 1.1892(2) 0.1854(2) 0.0449(8) Uani 1 1 d .
F85 F -0.04766(17) 1.16001(15) 0.27434(13) 0.0671(6) Uani 1 1 d .
C85 C -0.1399(3) 1.1293(2) 0.23189(19) 0.0445(8) Uani 1 1 d .
F86 F -0.15243(14) 0.98358(13) 0.28271(11) 0.0477(5) Uani 1 1 d .
C86 C -0.1959(2) 1.0377(2) 0.23464(17) 0.0359(7) Uani 1 1 d .
C91 C -0.0583(2) 0.6715(2) 0.32275(16) 0.0328(6) Uani 1 1 d .
F92 F -0.09136(18) 0.82024(14) 0.35468(11) 0.0561(5) Uani 1 1 d .
C92 C -0.0946(3) 0.7300(2) 0.37056(18) 0.0425(8) Uani 1 1 d .
F93 F -0.1684(2) 0.7622(2) 0.47954(13) 0.0848(8) Uani 1 1 d .
C93 C -0.1333(3) 0.7022(3) 0.4362(2) 0.0590(10) Uani 1 1 d .
F94 F -0.1708(3) 0.5841(2) 0.52252(15) 0.1091(11) Uani 1 1 d .
C94 C -0.1348(3) 0.6126(3) 0.4578(2) 0.0684(12) Uani 1 1 d .
F95 F -0.0974(3) 0.46469(18) 0.43501(15) 0.0999(10) Uani 1 1 d .
C95 C -0.0974(3) 0.5530(3) 0.4140(2) 0.0634(11) Uani 1 1 d .
F96 F -0.02683(18) 0.51796(13) 0.30825(11) 0.0584(6) Uani 1 1 d .
C96 C -0.0607(3) 0.5829(2) 0.34794(18) 0.0441(8) Uani 1 1 d .
C101 C -0.0184(2) 0.62529(19) 0.18273(16) 0.0297(6) Uani 1 1 d .
F102 F -0.19956(13) 0.57977(13) 0.18525(11) 0.0444(4) Uani 1 1 d .
C102 C -0.1133(2) 0.5635(2) 0.15967(16) 0.0337(7) Uani 1 1 d .
F103 F -0.22139(15) 0.42679(13) 0.09424(11) 0.0525(5) Uani 1 1 d .
C103 C -0.1270(2) 0.4834(2) 0.11321(17) 0.0387(7) Uani 1 1 d .
F104 F -0.05149(16) 0.38333(12) 0.04254(10) 0.0484(5) Uani 1 1 d .
C104 C -0.0420(3) 0.4616(2) 0.08675(16) 0.0359(7) Uani 1 1 d .
F105 F 0.13653(14) 0.50318(13) 0.07715(10) 0.0442(4) Uani 1 1 d .
C105 C 0.0532(2) 0.5212(2) 0.10568(16) 0.0343(7) Uani 1 1 d .
F106 F 0.15998(12) 0.65684(11) 0.16674(10) 0.0374(4) Uani 1 1 d .
C106 C 0.0632(2) 0.6013(2) 0.15215(16) 0.0302(6) Uani 1 1 d .
C111 C 0.0998(2) 0.78271(19) 0.27104(15) 0.0303(6) Uani 1 1 d .
F112 F 0.05570(14) 0.92547(11) 0.23225(10) 0.0424(4) Uani 1 1 d .
C112 C 0.1251(2) 0.8794(2) 0.26649(16) 0.0314(6) Uani 1 1 d .
F113 F 0.23828(16) 1.02940(12) 0.28694(12) 0.0551(5) Uani 1 1 d .
C113 C 0.2194(2) 0.9357(2) 0.29500(17) 0.0364(7) Uani 1 1 d .
F114 F 0.38761(14) 0.95154(14) 0.36010(12) 0.0555(5) Uani 1 1 d .
C114 C 0.2954(2) 0.8969(2) 0.33114(18) 0.0413(8) Uani 1 1 d .
F115 F 0.34847(16) 0.76123(15) 0.37237(14) 0.0653(6) Uani 1 1 d .
C115 C 0.2752(2) 0.8009(2) 0.33782(19) 0.0416(7) Uani 1 1 d .
F116 F 0.16332(14) 0.65390(12) 0.31869(11) 0.0449(4) Uani 1 1 d .
C116 C 0.1792(2) 0.7474(2) 0.30909(17) 0.0345(7) Uani 1 1 d .

loop_
_atom_site_aniso_label
_atom_site_aniso_U_11
_atom_site_aniso_U_22
_atom_site_aniso_U_33
_atom_site_aniso_U_23
_atom_site_aniso_U_13
_atom_site_aniso_U_12
Fe1 0.0291(2) 0.0276(2) 0.0306(2) 0.00081(16) 0.00635(17) 0.00377(17)
C1 0.0411(18) 0.0310(16) 0.0376(16) -0.0017(13) 0.0081(14) -0.0014(13)
C2 0.0426(19) 0.0345(16) 0.0321(16) -0.0016(13) -0.0056(14) -0.0015(14)
C3 0.0313(17) 0.0333(16) 0.0430(17) 0.0045(13) -0.0006(14) 0.0015(13)
C4 0.0245(15) 0.0304(15) 0.0398(16) 0.0012(12) 0.0034(13) -0.0025(12)
C5 0.0376(17) 0.0279(15) 0.0386(16) -0.0002(12) 0.0077(14) 0.0027(13)
C6 0.063(2) 0.048(2) 0.047(2) -0.0054(16) 0.0186(18) 0.0108(18)
C7 0.075(3) 0.056(2) 0.0404(19) 0.0029(16) -0.0040(19) 0.007(2)
C8 0.0312(18) 0.054(2) 0.070(2) 0.0138(18) 0.0036(17) 0.0068(16)
C9 0.0406(19) 0.0436(18) 0.0449(18) 0.0093(14) 0.0121(15) 0.0021(15)
C10 0.045(2) 0.0363(17) 0.056(2) 0.0073(15) 0.0075(16) 0.0132(15)
C11 0.0253(15) 0.0302(15) 0.0443(17) -0.0022(13) 0.0047(13) -0.0014(12)
C12 0.0330(17) 0.0256(14) 0.0428(17) 0.0017(12) 0.0090(14) -0.0004(12)
C13 0.0288(16) 0.0260(14) 0.0495(18) 0.0000(13) 0.0063(14) 0.0019(12)
C14 0.0339(17) 0.0311(15) 0.0425(17) -0.0051(13) 0.0115(14) 0.0008(13)
C15 0.0348(17) 0.0300(15) 0.0355(16) -0.0054(12) 0.0026(13) -0.0002(13)
C16 0.0321(18) 0.053(2) 0.064(2) 0.0063(17) 0.0036(16) 0.0088(15)
C17 0.052(2) 0.0467(19) 0.0480(19) 0.0090(15) 0.0208(17) 0.0069(16)
C18 0.047(2) 0.0412(19) 0.062(2) 0.0100(16) 0.0076(17) 0.0122(16)
C19 0.048(2) 0.049(2) 0.057(2) -0.0111(16) 0.0207(17) 0.0108(16)
C20 0.060(2) 0.051(2) 0.0335(17) -0.0026(15) 0.0026(16) 0.0046(17)
B1 0.0258(17) 0.0327(17) 0.0322(17) 0.0000(13) 0.0072(13) 0.0105(14)
O1 0.0264(10) 0.0332(10) 0.0325(10) 0.0032(8) 0.0077(8) 0.0112(8)
B2 0.0240(16) 0.0298(16) 0.0322(16) 0.0042(13) 0.0074(13) 0.0073(13)
O2 0.0256(10) 0.0340(10) 0.0308(10) 0.0031(8) 0.0049(8) 0.0095(8)
C41 0.0244(14) 0.0257(14) 0.0284(14) -0.0022(11) 0.0031(12) 0.0044(11)
C42 0.0264(15) 0.0287(14) 0.0330(15) -0.0006(12) 0.0029(12) 0.0048(12)
C43 0.0348(17) 0.0350(16) 0.0341(15) 0.0018(12) 0.0045(13) 0.0091(13)
C44 0.0393(18) 0.0378(17) 0.0377(17) 0.0040(13) 0.0001(14) 0.0107(14)
C45 0.048(2) 0.0378(17) 0.0311(15) 0.0056(13) 0.0081(14) 0.0075(14)
C46 0.0378(17) 0.0288(15) 0.0312(15) 0.0003(12) 0.0086(13) 0.0027(13)
C47 0.0412(19) 0.0401(17) 0.0369(16) 0.0026(13) 0.0152(14) 0.0074(14)
C48 0.0353(17) 0.0363(16) 0.0463(18) 0.0017(14) 0.0154(15) 0.0080(14)
C49 0.0295(16) 0.0318(15) 0.0376(16) 0.0012(12) 0.0102(13) 0.0046(12)
C50 0.0271(15) 0.0264(14) 0.0307(14) -0.0007(11) 0.0057(12) 0.0034(11)
C51 0.0256(15) 0.0260(14) 0.0321(15) -0.0030(11) 0.0051(12) 0.0013(11)
C52 0.0206(14) 0.0275(14) 0.0303(15) -0.0023(11) 0.0037(11) 0.0003(11)
C61 0.0184(14) 0.0364(16) 0.0320(15) 0.0010(12) 0.0018(11) 0.0057(11)
F62 0.0566(12) 0.0330(9) 0.0481(11) 0.0006(8) 0.0137(9) 0.0039(8)
C62 0.0296(16) 0.0383(17) 0.0371(16) 0.0007(13) 0.0056(13) 0.0026(13)
F63 0.0773(16) 0.0533(13) 0.0558(12) 0.0224(10) 0.0116(11) -0.0009(11)
C63 0.0390(19) 0.049(2) 0.0400(18) 0.0136(15) 0.0052(15) 0.0011(15)
F64 0.0786(17) 0.1003(18) 0.0349(11) 0.0169(11) 0.0196(11) 0.0133(14)
C64 0.0397(19) 0.070(2) 0.0307(17) 0.0104(16) 0.0071(14) 0.0038(17)
F65 0.0802(16) 0.0836(16) 0.0392(11) -0.0147(10) 0.0166(11) 0.0280(13)
C65 0.0404(19) 0.062(2) 0.0325(16) -0.0105(15) 0.0061(14) 0.0117(16)
F66 0.0639(13) 0.0408(10) 0.0452(10) -0.0026(8) 0.0149(9) 0.0212(9)
C66 0.0328(17) 0.0406(17) 0.0367(16) 0.0005(13) 0.0069(13) 0.0099(13)
C71 0.0297(15) 0.0318(15) 0.0271(14) 0.0036(11) 0.0059(12) 0.0097(12)
F72 0.0301(9) 0.0370(9) 0.0421(9) -0.0050(7) 0.0090(7) 0.0105(7)
C72 0.0276(15) 0.0332(15) 0.0295(14) 0.0034(12) 0.0073(12) 0.0090(12)
F73 0.0423(11) 0.0393(10) 0.0393(10) -0.0095(8) 0.0046(8) 0.0021(8)
C73 0.0343(17) 0.0291(15) 0.0281(14) 0.0025(11) 0.0030(12) 0.0038(12)
F74 0.0264(9) 0.0518(11) 0.0424(10) -0.0007(8) 0.0016(8) -0.0002(8)
C74 0.0254(15) 0.0404(17) 0.0310(15) 0.0051(12) 0.0013(12) 0.0016(13)
F75 0.0262(9) 0.0486(10) 0.0543(11) 0.0023(8) 0.0064(8) 0.0148(8)
C75 0.0249(15) 0.0404(16) 0.0340(15) 0.0068(13) 0.0065(12) 0.0107(13)
F76 0.0332(10) 0.0416(10) 0.0445(10) -0.0092(8) 0.0074(8) 0.0131(8)
C76 0.0346(17) 0.0329(15) 0.0295(14) 0.0014(12) 0.0077(12) 0.0098(13)
C81 0.0315(16) 0.0339(15) 0.0321(15) 0.0007(12) 0.0092(13) 0.0093(13)
F82 0.0368(10) 0.0409(10) 0.0438(10) 0.0053(8) 0.0022(8) 0.0136(8)
C82 0.0315(16) 0.0364(16) 0.0355(16) 0.0006(13) 0.0098(13) 0.0107(13)
F83 0.0537(12) 0.0443(11) 0.0600(12) 0.0202(9) 0.0180(10) 0.0197(9)
C83 0.0427(19) 0.0356(16) 0.0413(17) 0.0099(13) 0.0165(15) 0.0147(14)
F84 0.0583(14) 0.0389(11) 0.0891(16) 0.0163(11) 0.0129(12) -0.0054(10)
C84 0.045(2) 0.0355(17) 0.054(2) 0.0058(15) 0.0180(17) 0.0020(15)
F85 0.0459(13) 0.0556(13) 0.0835(16) 0.0093(11) -0.0146(11) -0.0119(10)
C85 0.0329(18) 0.0446(19) 0.051(2) 0.0016(15) 0.0036(15) 0.0000(15)
F86 0.0401(11) 0.0459(11) 0.0522(11) 0.0094(9) -0.0079(9) 0.0058(8)
C86 0.0341(17) 0.0383(17) 0.0366(16) 0.0068(13) 0.0045(13) 0.0105(14)
C91 0.0252(15) 0.0374(16) 0.0333(15) 0.0021(12) 0.0017(12) 0.0027(12)
F92 0.0783(15) 0.0539(12) 0.0454(11) -0.0010(9) 0.0151(10) 0.0314(11)
C92 0.0378(18) 0.053(2) 0.0375(17) 0.0058(15) 0.0071(14) 0.0111(15)
F93 0.095(2) 0.124(2) 0.0497(13) 0.0008(13) 0.0376(13) 0.0407(17)
C93 0.056(2) 0.081(3) 0.044(2) 0.0034(19) 0.0215(18) 0.015(2)
F94 0.136(3) 0.128(2) 0.0637(16) 0.0343(16) 0.0565(18) 0.004(2)
C94 0.073(3) 0.089(3) 0.041(2) 0.018(2) 0.025(2) 0.000(2)
F95 0.154(3) 0.0610(16) 0.0766(17) 0.0339(13) 0.0238(18) -0.0017(16)
C95 0.077(3) 0.055(2) 0.052(2) 0.0204(18) 0.012(2) -0.005(2)
F96 0.0871(16) 0.0363(10) 0.0527(12) 0.0088(9) 0.0065(11) 0.0166(10)
C96 0.048(2) 0.0413(18) 0.0402(18) 0.0042(14) 0.0050(15) 0.0030(15)
C101 0.0305(16) 0.0264(14) 0.0316(15) 0.0047(11) 0.0039(12) 0.0045(12)
F102 0.0235(9) 0.0480(11) 0.0591(12) -0.0081(9) 0.0115(8) 0.0007(8)
C102 0.0279(16) 0.0364(16) 0.0360(16) 0.0017(13) 0.0052(13) 0.0049(13)
F103 0.0399(11) 0.0450(11) 0.0621(12) -0.0143(9) 0.0007(9) -0.0077(9)
C103 0.0370(18) 0.0358(16) 0.0395(17) -0.0017(13) 0.0010(14) 0.0032(14)
F104 0.0620(13) 0.0351(10) 0.0466(11) -0.0089(8) 0.0050(9) 0.0103(9)
C104 0.0461(19) 0.0290(15) 0.0320(15) -0.0018(12) 0.0037(14) 0.0084(13)
F105 0.0448(11) 0.0503(11) 0.0446(10) -0.0028(8) 0.0109(9) 0.0238(9)
C105 0.0372(17) 0.0351(16) 0.0345(15) 0.0017(12) 0.0076(13) 0.0150(13)
F106 0.0253(9) 0.0391(9) 0.0482(10) -0.0015(8) 0.0087(8) 0.0066(7)
C106 0.0255(15) 0.0337(15) 0.0309(15) 0.0037(12) 0.0021(12) 0.0063(12)
C111 0.0287(15) 0.0325(15) 0.0299(14) -0.0005(12) 0.0051(12) 0.0072(12)
F112 0.0387(10) 0.0312(9) 0.0548(11) 0.0037(8) -0.0039(9) 0.0079(8)
C112 0.0280(16) 0.0344(16) 0.0328(15) 0.0004(12) 0.0056(12) 0.0086(12)
F113 0.0490(12) 0.0308(10) 0.0768(14) -0.0005(9) -0.0035(10) -0.0030(8)
C113 0.0331(17) 0.0310(16) 0.0426(17) -0.0014(13) 0.0057(14) 0.0018(13)
F114 0.0331(11) 0.0539(12) 0.0697(13) -0.0070(10) -0.0059(10) -0.0030(9)
C114 0.0291(17) 0.0427(18) 0.0460(18) -0.0082(14) -0.0001(14) -0.0008(14)
F115 0.0394(12) 0.0581(13) 0.0930(17) 0.0034(12) -0.0200(11) 0.0158(10)
C115 0.0301(17) 0.0474(19) 0.0475(19) 0.0006(15) -0.0021(14) 0.0132(14)
F116 0.0393(11) 0.0342(10) 0.0590(12) 0.0053(8) -0.0062(9) 0.0100(8)
C116 0.0302(16) 0.0310(15) 0.0413(17) -0.0013(13) 0.0037(13) 0.0056(12)

loop_
_atom_type_symbol
_atom_type_description
_atom_type_scat_dispersion_real
_atom_type_scat_dispersion_imag
_atom_type_scat_source
C C 0.0033 0.0016 'International Tables Vol C Tables 4.2.6.8 and 6.1.1.4'
H H 0.0000 0.0000 'International Tables Vol C Tables 4.2.6.8 and 6.1.1.4'
B B 0.0013 0.0007 'International Tables Vol C Tables 4.2.6.8 and 6.1.1.4'
O O 0.0106 0.0060 'International Tables Vol C Tables 4.2.6.8 and 6.1.1.4'
F F 0.0171 0.0103 'International Tables Vol C Tables 4.2.6.8 and 6.1.1.4'
Fe Fe 0.3463 0.8444 'International Tables Vol C Tables 4.2.6.8 and 6.1.1.4'

loop_
_geom_angle_atom_site_label_1
_geom_angle_atom_site_label_2
_geom_angle_atom_site_label_3
_geom_angle
C14 Fe1 C15 40.22(12)
C14 Fe1 C1 176.85(13)
C15 Fe1 C1 142.88(13)
C14 Fe1 C13 39.81(12)
C15 Fe1 C13 67.18(12)
C1 Fe1 C13 138.15(12)
C14 Fe1 C2 137.23(13)
C15 Fe1 C2 176.70(13)
C1 Fe1 C2 39.70(13)
C13 Fe1 C2 112.10(12)
C14 Fe1 C5 142.25(12)
C15 Fe1 C5 114.19(12)
C1 Fe1 C5 39.82(11)
C13 Fe1 C5 177.90(12)
C2 Fe1 C5 66.62(12)
C14 Fe1 C4 113.46(11)
C15 Fe1 C4 111.77(12)
C1 Fe1 C4 66.77(11)
C13 Fe1 C4 141.79(12)
C2 Fe1 C4 66.64(12)
C5 Fe1 C4 39.65(11)
C14 Fe1 C11 66.74(12)
C15 Fe1 C11 39.59(11)
C1 Fe1 C11 115.36(12)
C13 Fe1 C11 66.70(12)
C2 Fe1 C11 143.46(12)
C5 Fe1 C11 113.21(12)
C4 Fe1 C11 138.17(12)
C14 Fe1 C3 111.43(12)
C15 Fe1 C3 137.37(12)
C1 Fe1 C3 66.59(12)
C13 Fe1 C3 113.74(12)
C2 Fe1 C3 39.60(12)
C5 Fe1 C3 66.48(12)
C4 Fe1 C3 39.64(11)
C11 Fe1 C3 176.84(12)
C14 Fe1 C12 66.69(11)
C15 Fe1 C12 66.68(12)
C1 Fe1 C12 113.23(11)
C13 Fe1 C12 39.77(11)
C2 Fe1 C12 115.01(12)
C5 Fe1 C12 138.87(12)
C4 Fe1 C12 177.61(12)
C11 Fe1 C12 39.50(12)
C3 Fe1 C12 142.73(12)
C2 C1 C5 107.9(3)
C2 C1 C6 126.5(3)
C5 C1 C6 125.5(3)
C2 C1 Fe1 70.25(17)
C5 C1 Fe1 70.43(16)
C6 C1 Fe1 126.9(2)
C1 C2 C3 108.2(3)
C1 C2 C7 126.6(3)
C3 C2 C7 125.0(3)
C1 C2 Fe1 70.05(17)
C3 C2 Fe1 70.64(17)
C7 C2 Fe1 128.2(2)
C2 C3 C4 108.0(3)
C2 C3 C8 126.5(3)
C4 C3 C8 125.4(3)
C2 C3 Fe1 69.76(17)
C4 C3 Fe1 70.13(16)
C8 C3 Fe1 127.7(2)
C5 C4 C3 107.8(3)
C5 C4 C9 125.7(3)
C3 C4 C9 126.5(3)
C5 C4 Fe1 70.02(16)
C3 C4 Fe1 70.23(16)
C9 C4 Fe1 127.0(2)
C4 C5 C1 108.0(3)
C4 C5 C10 126.6(3)
C1 C5 C10 125.3(3)
C4 C5 Fe1 70.33(16)
C1 C5 Fe1 69.76(17)
C10 C5 Fe1 128.1(2)
C1 C6 H6A 109.5
C1 C6 H6B 109.5
H6A C6 H6B 109.5
C1 C6 H6C 109.5
H6A C6 H6C 109.5
H6B C6 H6C 109.5
C2 C7 H7A 109.5
C2 C7 H7B 109.5
H7A C7 H7B 109.5
C2 C7 H7C 109.5
H7A C7 H7C 109.5
H7B C7 H7C 109.5
C3 C8 H8A 109.5
C3 C8 H8B 109.5
H8A C8 H8B 109.5
C3 C8 H8C 109.5
H8A C8 H8C 109.5
H8B C8 H8C 109.5
C4 C9 H9A 109.5
C4 C9 H9B 109.5
H9A C9 H9B 109.5
C4 C9 H9C 109.5
H9A C9 H9C 109.5
H9B C9 H9C 109.5
C5 C10 H10A 109.5
C5 C10 H10B 109.5
H10A C10 H10B 109.5
C5 C10 H10C 109.5
H10A C10 H10C 109.5
H10B C10 H10C 109.5
C15 C11 C12 108.6(3)
C15 C11 C16 125.9(3)
C12 C11 C16 125.5(3)
C15 C11 Fe1 69.69(16)
C12 C11 Fe1 70.59(17)
C16 C11 Fe1 127.7(2)
C11 C12 C13 107.8(3)
C11 C12 C17 125.4(3)
C13 C12 C17 126.8(3)
C11 C12 Fe1 69.91(16)
C13 C12 Fe1 69.37(16)
C17 C12 Fe1 127.1(2)
C14 C13 C12 107.9(3)
C14 C13 C18 124.8(3)
C12 C13 C18 127.2(3)
C14 C13 Fe1 69.83(16)
C12 C13 Fe1 70.86(16)
C18 C13 Fe1 126.4(2)
C13 C14 C15 108.1(3)
C13 C14 C19 125.6(3)
C15 C14 C19 126.2(3)
C13 C14 Fe1 70.36(16)
C15 C14 Fe1 70.05(16)
C19 C14 Fe1 126.2(2)
C11 C15 C14 107.6(3)
C11 C15 C20 126.1(3)
C14 C15 C20 126.2(3)
C11 C15 Fe1 70.72(16)
C14 C15 Fe1 69.73(17)
C20 C15 Fe1 127.0(2)
C11 C16 H16A 109.5
C11 C16 H16B 109.5
H16A C16 H16B 109.5
C11 C16 H16C 109.5
H16A C16 H16C 109.5
H16B C16 H16C 109.5
C12 C17 H17A 109.5
C12 C17 H17B 109.5
H17A C17 H17B 109.5
C12 C17 H17C 109.5
H17A C17 H17C 109.5
H17B C17 H17C 109.5
C13 C18 H18A 109.5
C13 C18 H18B 109.5
H18A C18 H18B 109.5
C13 C18 H18C 109.5
H18A C18 H18C 109.5
H18B C18 H18C 109.5
C14 C19 H19A 109.5
C14 C19 H19B 109.5
H19A C19 H19B 109.5
C14 C19 H19C 109.5
H19A C19 H19C 109.5
H19B C19 H19C 109.5
C15 C20 H20A 109.5
C15 C20 H20B 109.5
H20A C20 H20B 109.5
C15 C20 H20C 109.5
H20A C20 H20C 109.5
H20B C20 H20C 109.5
O1 B1 C61 103.4(2)
O1 B1 C71 111.0(2)
C61 B1 C71 105.8(2)
O1 B1 C81 105.9(2)
C61 B1 C81 112.1(2)
C71 B1 C81 117.7(2)
C41 O1 B1 130.1(2)
O2 B2 C111 111.4(2)
O2 B2 C101 106.8(2)
C111 B2 C101 116.9(2)
O2 B2 C91 103.2(2)
C111 B2 C91 106.8(2)
C101 B2 C91 111.0(2)
C52 O2 B2 134.0(2)
O1 C41 C52 118.4(2)
O1 C41 C42 133.1(3)
C52 C41 C42 108.4(2)
C43 C42 C51 118.7(3)
C43 C42 C41 135.8(3)
C51 C42 C41 105.5(2)
C42 C43 C44 118.5(3)
C42 C43 H43 120.7
C44 C43 H43 120.7
C45 C44 C43 122.8(3)
C45 C44 H44 118.6
C43 C44 H44 118.6
C44 C45 C46 120.0(3)
C44 C45 H45 120.0
C46 C45 H45 120.0
C51 C46 C45 116.7(3)
C51 C46 C47 115.8(3)
C45 C46 C47 127.5(3)
C48 C47 C46 120.7(3)
C48 C47 H47 119.6
C46 C47 H47 119.6
C47 C48 C49 122.4(3)
C47 C48 H48 118.8
C49 C48 H48 118.8
C50 C49 C48 118.6(3)
C50 C49 H49 120.7
C48 C49 H49 120.7
C49 C50 C51 118.5(3)
C49 C50 C52 135.8(3)
C51 C50 C52 105.7(2)
C46 C51 C42 123.3(3)
C46 C51 C50 123.9(3)
C42 C51 C50 112.8(2)
O2 C52 C41 118.2(2)
O2 C52 C50 134.1(3)
C41 C52 C50 107.7(2)
C62 C61 C66 113.5(3)
C62 C61 B1 120.6(2)
C66 C61 B1 125.9(3)
F62 C62 C63 115.8(3)
F62 C62 C61 119.9(3)
C63 C62 C61 124.3(3)
F63 C63 C64 119.9(3)
F63 C63 C62 121.1(3)
C64 C63 C62 119.0(3)
F64 C64 C65 120.4(3)
F64 C64 C63 119.8(3)
C65 C64 C63 119.7(3)
F65 C65 C64 119.8(3)
F65 C65 C66 120.9(3)
C64 C65 C66 119.3(3)
F66 C66 C65 115.7(3)
F66 C66 C61 120.1(3)
C65 C66 C61 124.2(3)
C72 C71 C76 113.1(3)
C72 C71 B1 126.4(2)
C76 C71 B1 119.9(2)
F72 C72 C73 114.9(2)
F72 C72 C71 120.8(2)
C73 C72 C71 124.3(3)
F73 C73 C72 120.9(3)
F73 C73 C74 119.1(3)
C72 C73 C74 120.0(3)
F74 C74 C75 121.0(3)
F74 C74 C73 120.8(3)
C75 C74 C73 118.2(3)
F75 C75 C74 119.7(3)
F75 C75 C76 120.3(3)
C74 C75 C76 120.0(3)
F76 C76 C75 116.7(3)
F76 C76 C71 118.9(3)
C75 C76 C71 124.4(3)
C82 C81 C86 113.9(3)
C82 C81 B1 128.6(3)
C86 C81 B1 117.5(3)
F82 C82 C81 120.6(3)
F82 C82 C83 115.6(3)
C81 C82 C83 123.8(3)
F83 C83 C84 119.8(3)
F83 C83 C82 120.2(3)
C84 C83 C82 120.0(3)
F84 C84 C83 120.7(3)
F84 C84 C85 120.1(3)
C83 C84 C85 119.2(3)
F85 C85 C84 120.0(3)
F85 C85 C86 120.9(3)
C84 C85 C86 119.1(3)
F86 C86 C85 115.9(3)
F86 C86 C81 120.1(3)
C85 C86 C81 124.0(3)
C96 C91 C92 114.0(3)
C96 C91 B2 126.0(3)
C92 C91 B2 119.9(3)
F92 C92 C93 116.0(3)
F92 C92 C91 120.2(3)
C93 C92 C91 123.8(3)
F93 C93 C94 119.9(3)
F93 C93 C92 120.8(4)
C94 C93 C92 119.3(4)
F94 C94 C95 120.2(4)
F94 C94 C93 120.4(4)
C95 C94 C93 119.3(3)
F95 C95 C94 120.0(3)
F95 C95 C96 120.3(4)
C94 C95 C96 119.7(4)
F96 C96 C91 121.3(3)
F96 C96 C95 115.0(3)
C91 C96 C95 123.7(3)
C106 C101 C102 113.6(3)
C106 C101 B2 127.8(3)
C102 C101 B2 118.5(2)
F102 C102 C103 115.9(3)
F102 C102 C101 119.3(2)
C103 C102 C101 124.7(3)
F103 C103 C104 120.2(3)
F103 C103 C102 121.0(3)
C104 C103 C102 118.8(3)
F104 C104 C105 119.9(3)
F104 C104 C103 120.8(3)
C105 C104 C103 119.3(3)
F105 C105 C104 119.9(3)
F105 C105 C106 120.2(3)
C104 C105 C106 119.9(3)
F106 C106 C101 120.6(2)
F106 C106 C105 115.7(2)
C101 C106 C105 123.7(3)
C112 C111 C116 113.3(3)
C112 C111 B2 126.8(3)
C116 C111 B2 119.6(2)
F112 C112 C113 115.1(3)
F112 C112 C111 120.9(3)
C113 C112 C111 124.0(3)
F113 C113 C114 119.7(3)
F113 C113 C112 120.1(3)
C114 C113 C112 120.2(3)
F114 C114 C113 120.6(3)
F114 C114 C115 120.6(3)
C113 C114 C115 118.8(3)
F115 C115 C116 121.0(3)
F115 C115 C114 119.9(3)
C116 C115 C114 119.1(3)
F116 C116 C115 116.3(3)
F116 C116 C111 119.0(3)
C115 C116 C111 124.6(3)

loop_
_geom_bond_atom_site_label_1
_geom_bond_atom_site_label_2
_geom_bond_distance
Fe1 C14 2.086(3)
Fe1 C15 2.090(3)
Fe1 C1 2.090(3)
Fe1 C13 2.093(3)
Fe1 C2 2.093(3)
Fe1 C5 2.099(3)
Fe1 C4 2.103(3)
Fe1 C11 2.103(3)
Fe1 C3 2.104(3)
Fe1 C12 2.112(3)
C1 C2 1.420(5)
C1 C5 1.426(4)
C1 C6 1.508(4)
C2 C3 1.422(4)
C2 C7 1.504(5)
C3 C4 1.426(4)
C3 C8 1.509(4)
C4 C5 1.425(4)
C4 C9 1.498(4)
C5 C10 1.488(4)
C6 H6A 0.9800
C6 H6B 0.9800
C6 H6C 0.9800
C7 H7A 0.9800
C7 H7B 0.9800
C7 H7C 0.9800
C8 H8A 0.9800
C8 H8B 0.9800
C8 H8C 0.9800
C9 H9A 0.9800
C9 H9B 0.9800
C9 H9C 0.9800
C10 H10A 0.9800
C10 H10B 0.9800
C10 H10C 0.9800
C11 C15 1.420(4)
C11 C12 1.425(4)
C11 C16 1.508(4)
C12 C13 1.431(4)
C12 C17 1.501(4)
C13 C14 1.423(4)
C13 C18 1.499(4)
C14 C15 1.435(4)
C14 C19 1.496(4)
C15 C20 1.502(4)
C16 H16A 0.9800
C16 H16B 0.9800
C16 H16C 0.9800
C17 H17A 0.9800
C17 H17B 0.9800
C17 H17C 0.9800
C18 H18A 0.9800
C18 H18B 0.9800
C18 H18C 0.9800
C19 H19A 0.9800
C19 H19B 0.9800
C19 H19C 0.9800
C20 H20A 0.9800
C20 H20B 0.9800
C20 H20C 0.9800
B1 O1 1.521(4)
B1 C61 1.643(4)
B1 C71 1.648(4)
B1 C81 1.648(4)
O1 C41 1.285(3)
B2 O2 1.518(4)
B2 C111 1.641(4)
B2 C101 1.643(4)
B2 C91 1.657(4)
O2 C52 1.276(3)
C41 C52 1.453(4)
C41 C42 1.459(4)
C42 C43 1.386(4)
C42 C51 1.416(4)
C43 C44 1.404(4)
C43 H43 0.9500
C44 C45 1.381(4)
C44 H44 0.9500
C45 C46 1.417(4)
C45 H45 0.9500
C46 C51 1.399(4)
C46 C47 1.422(4)
C47 C48 1.368(4)
C47 H47 0.9500
C48 C49 1.419(4)
C48 H48 0.9500
C49 C50 1.374(4)
C49 H49 0.9500
C50 C51 1.417(4)
C50 C52 1.464(4)
C61 C62 1.386(4)
C61 C66 1.394(4)
F62 C62 1.351(3)
C62 C63 1.382(4)
F63 C63 1.342(4)
C63 C64 1.375(5)
F64 C64 1.347(4)
C64 C65 1.369(5)
F65 C65 1.338(4)
C65 C66 1.373(4)
F66 C66 1.357(3)
C71 C72 1.389(4)
C71 C76 1.396(4)
F72 C72 1.355(3)
C72 C73 1.373(4)
F73 C73 1.347(3)
C73 C74 1.383(4)
F74 C74 1.329(3)
C74 C75 1.373(4)
F75 C75 1.348(3)
C75 C76 1.374(4)
F76 C76 1.355(3)
C81 C82 1.381(4)
C81 C86 1.389(4)
F82 C82 1.359(3)
C82 C83 1.382(4)
F83 C83 1.348(4)
C83 C84 1.364(5)
F84 C84 1.344(4)
C84 C85 1.374(5)
F85 C85 1.342(4)
C85 C86 1.385(4)
F86 C86 1.348(3)
C91 C96 1.376(4)
C91 C92 1.390(4)
F92 C92 1.346(4)
C92 C93 1.377(5)
F93 C93 1.346(4)
C93 C94 1.369(6)
F94 C94 1.351(4)
C94 C95 1.364(6)
F95 C95 1.352(5)
C95 C96 1.381(5)
F96 C96 1.352(4)
C101 C106 1.382(4)
C101 C102 1.391(4)
F102 C102 1.354(3)
C102 C103 1.377(4)
F103 C103 1.343(4)
C103 C104 1.375(4)
F104 C104 1.342(3)
C104 C105 1.370(4)
F105 C105 1.351(3)
C105 C106 1.384(4)
F106 C106 1.356(3)
C111 C112 1.383(4)
C111 C116 1.391(4)
F112 C112 1.357(3)
C112 C113 1.372(4)
F113 C113 1.349(3)
C113 C114 1.370(5)
F114 C114 1.344(3)
C114 C115 1.377(5)
F115 C115 1.340(4)
C115 C116 1.375(4)
F116 C116 1.352(3)

loop_
_geom_torsion_atom_site_label_1
_geom_torsion_atom_site_label_2
_geom_torsion_atom_site_label_3
_geom_torsion_atom_site_label_4
_geom_torsion
C14 Fe1 C1 C2 14(2)
C15 Fe1 C1 C2 -176.70(19)
C13 Fe1 C1 C2 62.5(3)
C5 Fe1 C1 C2 -118.3(3)
C4 Fe1 C1 C2 -80.87(19)
C11 Fe1 C1 C2 145.19(18)
C3 Fe1 C1 C2 -37.54(18)
C12 Fe1 C1 C2 101.73(19)
C14 Fe1 C1 C5 132(2)
C15 Fe1 C1 C5 -58.4(3)
C13 Fe1 C1 C5 -179.17(19)
C2 Fe1 C1 C5 118.3(3)
C4 Fe1 C1 C5 37.47(18)
C11 Fe1 C1 C5 -96.5(2)
C3 Fe1 C1 C5 80.80(19)
C12 Fe1 C1 C5 -139.92(18)
C14 Fe1 C1 C6 -107(2)
C15 Fe1 C1 C6 62.0(4)
C13 Fe1 C1 C6 -58.9(4)
C2 Fe1 C1 C6 -121.3(4)
C5 Fe1 C1 C6 120.3(4)
C4 Fe1 C1 C6 157.8(3)
C11 Fe1 C1 C6 23.8(3)
C3 Fe1 C1 C6 -158.9(3)
C12 Fe1 C1 C6 -19.6(3)
C5 C1 C2 C3 0.0(3)
C6 C1 C2 C3 -177.5(3)
Fe1 C1 C2 C3 60.6(2)
C5 C1 C2 C7 176.0(3)
C6 C1 C2 C7 -1.5(5)
Fe1 C1 C2 C7 -123.4(3)
C5 C1 C2 Fe1 -60.6(2)
C6 C1 C2 Fe1 121.9(3)
C14 Fe1 C2 C1 -178.88(18)
C15 Fe1 C2 C1 143(2)
C13 Fe1 C2 C1 -140.31(17)
C5 Fe1 C2 C1 37.88(17)
C4 Fe1 C2 C1 81.24(19)
C11 Fe1 C2 C1 -60.0(3)
C3 Fe1 C2 C1 118.7(3)
C12 Fe1 C2 C1 -96.85(19)
C14 Fe1 C2 C3 62.4(2)
C15 Fe1 C2 C3 24(2)
C1 Fe1 C2 C3 -118.7(3)
C13 Fe1 C2 C3 101.00(19)
C5 Fe1 C2 C3 -80.82(19)
C4 Fe1 C2 C3 -37.45(17)
C11 Fe1 C2 C3 -178.7(2)
C12 Fe1 C2 C3 144.45(18)
C14 Fe1 C2 C7 -57.4(4)
C15 Fe1 C2 C7 -96(2)
C1 Fe1 C2 C7 121.4(4)
C13 Fe1 C2 C7 -18.9(4)
C5 Fe1 C2 C7 159.3(4)
C4 Fe1 C2 C7 -157.3(4)
C11 Fe1 C2 C7 61.4(4)
C3 Fe1 C2 C7 -119.9(4)
C12 Fe1 C2 C7 24.6(4)
C1 C2 C3 C4 -0.3(3)
C7 C2 C3 C4 -176.4(3)
Fe1 C2 C3 C4 59.9(2)
C1 C2 C3 C8 177.2(3)
C7 C2 C3 C8 1.1(5)
Fe1 C2 C3 C8 -122.5(3)
C1 C2 C3 Fe1 -60.2(2)
C7 C2 C3 Fe1 123.6(3)
C14 Fe1 C3 C2 -139.71(19)
C15 Fe1 C3 C2 -178.00(19)
C1 Fe1 C3 C2 37.63(18)
C13 Fe1 C3 C2 -96.5(2)
C5 Fe1 C3 C2 81.22(19)
C4 Fe1 C3 C2 118.9(3)
C11 Fe1 C3 C2 166(2)
C12 Fe1 C3 C2 -60.5(3)
C14 Fe1 C3 C4 101.34(19)
C15 Fe1 C3 C4 63.1(2)
C1 Fe1 C3 C4 -81.31(19)
C13 Fe1 C3 C4 144.55(17)
C2 Fe1 C3 C4 -118.9(3)
C5 Fe1 C3 C4 -37.73(17)
C11 Fe1 C3 C4 47(2)
C12 Fe1 C3 C4 -179.40(19)
C14 Fe1 C3 C8 -18.6(3)
C15 Fe1 C3 C8 -56.9(4)
C1 Fe1 C3 C8 158.7(3)
C13 Fe1 C3 C8 24.6(3)
C2 Fe1 C3 C8 121.1(4)
C5 Fe1 C3 C8 -157.7(3)
C4 Fe1 C3 C8 -119.9(4)
C11 Fe1 C3 C8 -73(2)
C12 Fe1 C3 C8 60.7(4)
C2 C3 C4 C5 0.5(3)
C8 C3 C4 C5 -177.0(3)
Fe1 C3 C4 C5 60.22(19)
C2 C3 C4 C9 178.3(3)
C8 C3 C4 C9 0.7(5)
Fe1 C3 C4 C9 -122.0(3)
C2 C3 C4 Fe1 -59.7(2)
C8 C3 C4 Fe1 122.7(3)
C14 Fe1 C4 C5 145.80(18)
C15 Fe1 C4 C5 102.10(19)
C1 Fe1 C4 C5 -37.63(18)
C13 Fe1 C4 C5 -177.6(2)
C2 Fe1 C4 C5 -81.02(19)
C11 Fe1 C4 C5 65.0(2)
C3 Fe1 C4 C5 -118.4(3)
C12 Fe1 C4 C5 53(3)
C14 Fe1 C4 C3 -95.8(2)
C15 Fe1 C4 C3 -139.45(18)
C1 Fe1 C4 C3 80.82(19)
C13 Fe1 C4 C3 -59.1(3)
C2 Fe1 C4 C3 37.42(18)
C5 Fe1 C4 C3 118.4(3)
C11 Fe1 C4 C3 -176.52(19)
C12 Fe1 C4 C3 171(3)
C14 Fe1 C4 C9 25.6(3)
C15 Fe1 C4 C9 -18.1(3)
C1 Fe1 C4 C9 -157.8(3)
C13 Fe1 C4 C9 62.3(4)
C2 Fe1 C4 C9 158.8(3)
C5 Fe1 C4 C9 -120.2(4)
C11 Fe1 C4 C9 -55.1(3)
C3 Fe1 C4 C9 121.4(3)
C12 Fe1 C4 C9 -67(3)
C3 C4 C5 C1 -0.5(3)
C9 C4 C5 C1 -178.3(3)
Fe1 C4 C5 C1 59.8(2)
C3 C4 C5 C10 176.3(3)
C9 C4 C5 C10 -1.5(5)
Fe1 C4 C5 C10 -123.4(3)
C3 C4 C5 Fe1 -60.3(2)
C9 C4 C5 Fe1 121.8(3)
C2 C1 C5 C4 0.3(3)
C6 C1 C5 C4 177.8(3)
Fe1 C1 C5 C4 -60.2(2)
C2 C1 C5 C10 -176.5(3)
C6 C1 C5 C10 1.0(5)
Fe1 C1 C5 C10 123.0(3)
C2 C1 C5 Fe1 60.5(2)
C6 C1 C5 Fe1 -122.0(3)
C14 Fe1 C5 C4 -57.4(3)
C15 Fe1 C5 C4 -95.45(19)
C1 Fe1 C5 C4 118.8(3)
C13 Fe1 C5 C4 134(3)
C2 Fe1 C5 C4 81.05(19)
C11 Fe1 C5 C4 -138.86(18)
C3 Fe1 C5 C4 37.72(18)
C12 Fe1 C5 C4 -177.10(18)
C14 Fe1 C5 C1 -176.2(2)
C15 Fe1 C5 C1 145.72(18)
C13 Fe1 C5 C1 15(4)
C2 Fe1 C5 C1 -37.77(19)
C4 Fe1 C5 C1 -118.8(3)
C11 Fe1 C5 C1 102.3(2)
C3 Fe1 C5 C1 -81.1(2)
C12 Fe1 C5 C1 64.1(3)
C14 Fe1 C5 C10 64.2(4)
C15 Fe1 C5 C10 26.1(3)
C1 Fe1 C5 C10 -119.6(4)
C13 Fe1 C5 C10 -104(3)
C2 Fe1 C5 C10 -157.4(3)
C4 Fe1 C5 C10 121.6(3)
C11 Fe1 C5 C10 -17.3(3)
C3 Fe1 C5 C10 159.3(3)
C12 Fe1 C5 C10 -55.5(3)
C14 Fe1 C11 C15 -38.34(18)
C1 Fe1 C11 C15 144.25(18)
C13 Fe1 C11 C15 -81.85(19)
C2 Fe1 C11 C15 -178.0(2)
C5 Fe1 C11 C15 100.43(19)
C4 Fe1 C11 C15 61.4(2)
C3 Fe1 C11 C15 17(2)
C12 Fe1 C11 C15 -119.4(2)
C14 Fe1 C11 C12 81.04(18)
C15 Fe1 C11 C12 119.4(2)
C1 Fe1 C11 C12 -96.38(19)
C13 Fe1 C11 C12 37.52(17)
C2 Fe1 C11 C12 -58.6(3)
C5 Fe1 C11 C12 -140.19(17)
C4 Fe1 C11 C12 -179.20(18)
C3 Fe1 C11 C12 136(2)
C14 Fe1 C11 C16 -158.6(3)
C15 Fe1 C11 C16 -120.2(4)
C1 Fe1 C11 C16 24.0(3)
C13 Fe1 C11 C16 157.9(3)
C2 Fe1 C11 C16 61.8(4)
C5 Fe1 C11 C16 -19.8(3)
C4 Fe1 C11 C16 -58.8(3)
C3 Fe1 C11 C16 -103(2)
C12 Fe1 C11 C16 120.4(4)
C15 C11 C12 C13 0.3(3)
C16 C11 C12 C13 177.7(3)
Fe1 C11 C12 C13 -59.2(2)
C15 C11 C12 C17 -178.6(3)
C16 C11 C12 C17 -1.1(5)
Fe1 C11 C12 C17 121.9(3)
C15 C11 C12 Fe1 59.56(19)
C16 C11 C12 Fe1 -123.0(3)
C14 Fe1 C12 C11 -81.18(19)
C15 Fe1 C12 C11 -37.21(17)
C1 Fe1 C12 C11 102.25(19)
C13 Fe1 C12 C11 -119.0(3)
C2 Fe1 C12 C11 145.89(18)
C5 Fe1 C12 C11 63.4(2)
C4 Fe1 C12 C11 13(3)
C3 Fe1 C12 C11 -176.38(19)
C14 Fe1 C12 C13 37.84(18)
C15 Fe1 C12 C13 81.82(19)
C1 Fe1 C12 C13 -138.72(19)
C2 Fe1 C12 C13 -95.1(2)
C5 Fe1 C12 C13 -177.53(19)
C4 Fe1 C12 C13 132(3)
C11 Fe1 C12 C13 119.0(3)
C3 Fe1 C12 C13 -57.4(3)
C14 Fe1 C12 C17 159.1(3)
C15 Fe1 C12 C17 -157.0(3)
C1 Fe1 C12 C17 -17.5(3)
C13 Fe1 C12 C17 121.2(4)
C2 Fe1 C12 C17 26.1(3)
C5 Fe1 C12 C17 -56.3(4)
C4 Fe1 C12 C17 -107(3)
C11 Fe1 C12 C17 -119.7(4)
C3 Fe1 C12 C17 63.9(4)
C11 C12 C13 C14 -0.7(3)
C17 C12 C13 C14 178.2(3)
Fe1 C12 C13 C14 -60.3(2)
C11 C12 C13 C18 -178.7(3)
C17 C12 C13 C18 0.2(5)
Fe1 C12 C13 C18 121.7(3)
C11 C12 C13 Fe1 59.58(19)
C17 C12 C13 Fe1 -121.6(3)
C15 Fe1 C13 C14 37.90(18)
C1 Fe1 C13 C14 -176.3(2)
C2 Fe1 C13 C14 -138.61(19)
C5 Fe1 C13 C14 169(3)
C4 Fe1 C13 C14 -58.8(3)
C11 Fe1 C13 C14 81.09(19)
C3 Fe1 C13 C14 -95.5(2)
C12 Fe1 C13 C14 118.4(3)
C14 Fe1 C13 C12 -118.4(3)
C15 Fe1 C13 C12 -80.46(19)
C1 Fe1 C13 C12 65.3(3)
C2 Fe1 C13 C12 103.0(2)
C5 Fe1 C13 C12 51(3)
C4 Fe1 C13 C12 -177.12(19)
C11 Fe1 C13 C12 -37.27(18)
C3 Fe1 C13 C12 146.15(18)
C14 Fe1 C13 C18 119.0(3)
C15 Fe1 C13 C18 156.9(3)
C1 Fe1 C13 C18 -57.3(3)
C2 Fe1 C13 C18 -19.6(3)
C5 Fe1 C13 C18 -72(3)
C4 Fe1 C13 C18 60.3(4)
C11 Fe1 C13 C18 -159.9(3)
C3 Fe1 C13 C18 23.5(3)
C12 Fe1 C13 C18 -122.6(4)
C12 C13 C14 C15 0.8(3)
C18 C13 C14 C15 178.8(3)
Fe1 C13 C14 C15 -60.1(2)
C12 C13 C14 C19 -178.0(3)
C18 C13 C14 C19 0.0(5)
Fe1 C13 C14 C19 121.0(3)
C12 C13 C14 Fe1 60.9(2)
C18 C13 C14 Fe1 -121.0(3)
C15 Fe1 C14 C13 -118.7(2)
C1 Fe1 C14 C13 51(2)
C2 Fe1 C14 C13 64.4(2)
C5 Fe1 C14 C13 -179.3(2)
C4 Fe1 C14 C13 144.80(18)
C11 Fe1 C14 C13 -80.98(19)
C3 Fe1 C14 C13 101.81(19)
C12 Fe1 C14 C13 -37.81(18)
C1 Fe1 C14 C15 170(2)
C13 Fe1 C14 C15 118.7(2)
C2 Fe1 C14 C15 -176.84(18)
C5 Fe1 C14 C15 -60.6(3)
C4 Fe1 C14 C15 -96.48(18)
C11 Fe1 C14 C15 37.75(17)
C3 Fe1 C14 C15 -139.46(17)
C12 Fe1 C14 C15 80.92(19)
C15 Fe1 C14 C19 120.9(4)
C1 Fe1 C14 C19 -69(2)
C13 Fe1 C14 C19 -120.4(4)
C2 Fe1 C14 C19 -55.9(4)
C5 Fe1 C14 C19 60.3(4)
C4 Fe1 C14 C19 24.4(3)
C11 Fe1 C14 C19 158.7(3)
C3 Fe1 C14 C19 -18.6(3)
C12 Fe1 C14 C19 -158.2(3)
C12 C11 C15 C14 0.2(3)
C16 C11 C15 C14 -177.3(3)
Fe1 C11 C15 C14 60.3(2)
C12 C11 C15 C20 177.5(3)
C16 C11 C15 C20 0.1(5)
Fe1 C11 C15 C20 -122.3(3)
C12 C11 C15 Fe1 -60.1(2)
C16 C11 C15 Fe1 122.5(3)
C13 C14 C15 C11 -0.6(3)
C19 C14 C15 C11 178.2(3)
Fe1 C14 C15 C11 -60.90(19)
C13 C14 C15 C20 -178.0(3)
C19 C14 C15 C20 0.9(5)
Fe1 C14 C15 C20 121.7(3)
C13 C14 C15 Fe1 60.3(2)
C19 C14 C15 Fe1 -120.9(3)
C14 Fe1 C15 C11 118.0(2)
C1 Fe1 C15 C11 -61.0(3)
C13 Fe1 C15 C11 80.52(19)
C2 Fe1 C15 C11 159(2)
C5 Fe1 C15 C11 -97.74(19)
C4 Fe1 C15 C11 -140.90(18)
C3 Fe1 C15 C11 -178.65(18)
C12 Fe1 C15 C11 37.13(17)
C1 Fe1 C15 C14 -179.09(19)
C13 Fe1 C15 C14 -37.53(17)
C2 Fe1 C15 C14 41(2)
C5 Fe1 C15 C14 144.21(17)
C4 Fe1 C15 C14 101.05(18)
C11 Fe1 C15 C14 -118.0(2)
C3 Fe1 C15 C14 63.3(2)
C12 Fe1 C15 C14 -80.92(18)
C14 Fe1 C15 C20 -120.7(4)
C1 Fe1 C15 C20 60.2(4)
C13 Fe1 C15 C20 -158.3(3)
C2 Fe1 C15 C20 -80(2)
C5 Fe1 C15 C20 23.5(3)
C4 Fe1 C15 C20 -19.7(3)
C11 Fe1 C15 C20 121.2(4)
C3 Fe1 C15 C20 -57.4(4)
C12 Fe1 C15 C20 158.4(3)
C61 B1 O1 C41 -163.6(2)
C71 B1 O1 C41 83.3(3)
C81 B1 O1 C41 -45.6(4)
C111 B2 O2 C52 76.0(4)
C101 B2 O2 C52 -52.8(4)
C91 B2 O2 C52 -169.8(3)
B1 O1 C41 C52 160.8(3)
B1 O1 C41 C42 -20.8(5)
O1 C41 C42 C43 -4.0(6)
C52 C41 C42 C43 174.6(3)
O1 C41 C42 C51 179.5(3)
C52 C41 C42 C51 -1.9(3)
C51 C42 C43 C44 -1.2(4)
C41 C42 C43 C44 -177.4(3)
C42 C43 C44 C45 0.0(4)
C43 C44 C45 C46 0.7(5)
C44 C45 C46 C51 -0.1(4)
C44 C45 C46 C47 179.3(3)
C51 C46 C47 C48 0.8(4)
C45 C46 C47 C48 -178.6(3)
C46 C47 C48 C49 1.1(5)
C47 C48 C49 C50 -1.0(4)
C48 C49 C50 C51 -0.9(4)
C48 C49 C50 C52 -180.0(3)
C45 C46 C51 C42 -1.1(4)
C47 C46 C51 C42 179.4(3)
C45 C46 C51 C50 176.7(3)
C47 C46 C51 C50 -2.8(4)
C43 C42 C51 C46 1.8(4)
C41 C42 C51 C46 179.0(2)
C43 C42 C51 C50 -176.2(2)
C41 C42 C51 C50 1.1(3)
C49 C50 C51 C46 2.9(4)
C52 C50 C51 C46 -177.8(2)
C49 C50 C51 C42 -179.1(2)
C52 C50 C51 C42 0.2(3)
B2 O2 C52 C41 173.4(3)
B2 O2 C52 C50 -9.1(5)
O1 C41 C52 O2 -0.9(4)
C42 C41 C52 O2 -179.8(2)
O1 C41 C52 C50 -179.1(2)
C42 C41 C52 C50 2.1(3)
C49 C50 C52 O2 0.0(5)
C51 C50 C52 O2 -179.2(3)
C49 C50 C52 C41 177.7(3)
C51 C50 C52 C41 -1.4(3)
O1 B1 C61 C62 -44.5(3)
C71 B1 C61 C62 72.3(3)
C81 B1 C61 C62 -158.1(3)
O1 B1 C61 C66 136.9(3)
C71 B1 C61 C66 -106.3(3)
C81 B1 C61 C66 23.3(4)
C66 C61 C62 F62 176.9(3)
B1 C61 C62 F62 -1.9(4)
C66 C61 C62 C63 -1.1(4)
B1 C61 C62 C63 -179.8(3)
F62 C62 C63 F63 2.4(5)
C61 C62 C63 F63 -179.6(3)
F62 C62 C63 C64 -176.9(3)
C61 C62 C63 C64 1.2(5)
F63 C63 C64 F64 -1.3(5)
C62 C63 C64 F64 178.0(3)
F63 C63 C64 C65 -179.8(3)
C62 C63 C64 C65 -0.6(5)
F64 C64 C65 F65 1.0(5)
C63 C64 C65 F65 179.5(3)
F64 C64 C65 C66 -178.5(3)
C63 C64 C65 C66 0.1(5)
F65 C65 C66 F66 -0.4(5)
C64 C65 C66 F66 179.1(3)
F65 C65 C66 C61 -179.5(3)
C64 C65 C66 C61 0.0(5)
C62 C61 C66 F66 -178.6(3)
B1 C61 C66 F66 0.1(4)
C62 C61 C66 C65 0.5(4)
B1 C61 C66 C65 179.2(3)
O1 B1 C71 C72 -0.5(4)
C61 B1 C71 C72 -112.1(3)
C81 B1 C71 C72 121.8(3)
O1 B1 C71 C76 169.8(2)
C61 B1 C71 C76 58.3(3)
C81 B1 C71 C76 -67.9(3)
C76 C71 C72 F72 -179.5(2)
B1 C71 C72 F72 -8.6(4)
C76 C71 C72 C73 -0.5(4)
B1 C71 C72 C73 170.4(3)
F72 C72 C73 F73 0.5(4)
C71 C72 C73 F73 -178.6(3)
F72 C72 C73 C74 179.3(2)
C71 C72 C73 C74 0.2(4)
F73 C73 C74 F74 -0.6(4)
C72 C73 C74 F74 -179.3(3)
F73 C73 C74 C75 178.5(2)
C72 C73 C74 C75 -0.3(4)
F74 C74 C75 F75 -0.9(4)
C73 C74 C75 F75 -180.0(3)
F74 C74 C75 C76 179.8(3)
C73 C74 C75 C76 0.7(4)
F75 C75 C76 F76 0.5(4)
C74 C75 C76 F76 179.8(2)
F75 C75 C76 C71 179.6(3)
C74 C75 C76 C71 -1.2(5)
C72 C71 C76 F76 -180.0(2)
B1 C71 C76 F76 8.4(4)
C72 C71 C76 C75 1.0(4)
B1 C71 C76 C75 -170.6(3)
O1 B1 C81 C82 126.2(3)
C61 B1 C81 C82 -121.7(3)
C71 B1 C81 C82 1.4(4)
O1 B1 C81 C86 -52.2(3)
C61 B1 C81 C86 59.9(3)
C71 B1 C81 C86 -177.0(2)
C86 C81 C82 F82 178.3(2)
B1 C81 C82 F82 -0.1(4)
C86 C81 C82 C83 -0.2(4)
B1 C81 C82 C83 -178.6(3)
F82 C82 C83 F83 0.0(4)
C81 C82 C83 F83 178.6(3)
F82 C82 C83 C84 -178.4(3)
C81 C82 C83 C84 0.2(5)
F83 C83 C84 F84 1.2(5)
C82 C83 C84 F84 179.6(3)
F83 C83 C84 C85 -177.9(3)
C82 C83 C84 C85 0.6(5)
F84 C84 C85 F85 0.1(5)
C83 C84 C85 F85 179.2(3)
F84 C84 C85 C86 179.6(3)
C83 C84 C85 C86 -1.3(5)
F85 C85 C86 F86 0.9(5)
C84 C85 C86 F86 -178.6(3)
F85 C85 C86 C81 -179.1(3)
C84 C85 C86 C81 1.4(5)
C82 C81 C86 F86 179.4(2)
B1 C81 C86 F86 -2.0(4)
C82 C81 C86 C85 -0.6(4)
B1 C81 C86 C85 178.0(3)
O2 B2 C91 C96 138.3(3)
C111 B2 C91 C96 -104.1(3)
C101 B2 C91 C96 24.3(4)
O2 B2 C91 C92 -43.7(3)
C111 B2 C91 C92 73.8(3)
C101 B2 C91 C92 -157.8(3)
C96 C91 C92 F92 176.4(3)
B2 C91 C92 F92 -1.7(4)
C96 C91 C92 C93 -2.2(5)
B2 C91 C92 C93 179.7(3)
F92 C92 C93 F93 2.1(5)
C91 C92 C93 F93 -179.2(3)
F92 C92 C93 C94 -177.2(4)
C91 C92 C93 C94 1.5(6)
F93 C93 C94 F94 -0.3(7)
C92 C93 C94 F94 179.0(4)
F93 C93 C94 C95 -178.9(4)
C92 C93 C94 C95 0.4(7)
F94 C94 C95 F95 0.7(7)
C93 C94 C95 F95 179.3(4)
F94 C94 C95 C96 -179.9(4)
C93 C94 C95 C96 -1.3(7)
C92 C91 C96 F96 -179.3(3)
B2 C91 C96 F96 -1.2(5)
C92 C91 C96 C95 1.1(5)
B2 C91 C96 C95 179.1(3)
F95 C95 C96 F96 0.3(6)
C94 C95 C96 F96 -179.1(4)
F95 C95 C96 C91 179.9(3)
C94 C95 C96 C91 0.5(6)
O2 B2 C101 C106 129.0(3)
C111 B2 C101 C106 3.5(4)
C91 B2 C101 C106 -119.2(3)
O2 B2 C101 C102 -55.0(3)
C111 B2 C101 C102 179.5(3)
C91 B2 C101 C102 56.7(3)
C106 C101 C102 F102 -179.5(3)
B2 C101 C102 F102 4.0(4)
C106 C101 C102 C103 2.4(4)
B2 C101 C102 C103 -174.1(3)
F102 C102 C103 F103 1.1(4)
C101 C102 C103 F103 179.3(3)
F102 C102 C103 C104 -178.5(3)
C101 C102 C103 C104 -0.3(5)
F103 C103 C104 F104 -0.8(5)
C102 C103 C104 F104 178.7(3)
F103 C103 C104 C105 178.8(3)
C102 C103 C104 C105 -1.6(5)
F104 C104 C105 F105 2.9(4)
C103 C104 C105 F105 -176.8(3)
F104 C104 C105 C106 -179.1(3)
C103 C104 C105 C106 1.3(5)
C102 C101 C106 F106 177.2(2)
B2 C101 C106 F106 -6.7(4)
C102 C101 C106 C105 -2.8(4)
B2 C101 C106 C105 173.3(3)
F105 C105 C106 F106 -0.9(4)
C104 C105 C106 F106 -178.9(3)
F105 C105 C106 C101 179.1(3)
C104 C105 C106 C101 1.1(5)
O2 B2 C111 C112 0.2(4)
C101 B2 C111 C112 123.4(3)
C91 B2 C111 C112 -111.7(3)
O2 B2 C111 C116 173.1(2)
C101 B2 C111 C116 -63.7(3)
C91 B2 C111 C116 61.2(3)
C116 C111 C112 F112 -178.9(2)
B2 C111 C112 F112 -5.7(4)
C116 C111 C112 C113 1.2(4)
B2 C111 C112 C113 174.5(3)
F112 C112 C113 F113 -1.0(4)
C111 C112 C113 F113 178.9(3)
F112 C112 C113 C114 179.6(3)
C111 C112 C113 C114 -0.5(5)
F113 C113 C114 F114 1.5(5)
C112 C113 C114 F114 -179.2(3)
F113 C113 C114 C115 -179.1(3)
C112 C113 C114 C115 0.3(5)
F114 C114 C115 F115 -1.1(5)
C113 C114 C115 F115 179.4(3)
F114 C114 C115 C116 178.5(3)
C113 C114 C115 C116 -0.9(5)
F115 C115 C116 F116 0.9(5)
C114 C115 C116 F116 -178.7(3)
F115 C115 C116 C111 -178.5(3)
C114 C115 C116 C111 1.9(5)
C112 C111 C116 F116 178.7(2)
B2 C111 C116 F116 4.9(4)
C112 C111 C116 C115 -1.9(4)
B2 C111 C116 C115 -175.7(3)

loop_
_platon_squeeze_void_nr
_platon_squeeze_void_average_x
_platon_squeeze_void_average_y
_platon_squeeze_void_average_z
_platon_squeeze_void_volume
_platon_squeeze_void_count_electrons
_platon_squeeze_void_content
1 0.000 0.000 0.500 406 104 ' '
